data_1564689
loop_
_publ_author_name
'Schmidt, Ann-Christin'
'Iovkova, Lyuba'
'Hiersemann, Martin'

_publ_section_title
;
 (2<i>R</i>,4<i>S</i>,5<i>S</i>)-5-Methoxy-4-methyl-3-oxohept-6-en-2-yl
 benzoate
;
_journal_coeditor_code HB4390
_journal_issue 9
_journal_name_full IUCrData
_journal_page_first x210951
_journal_paper_doi 10.1107/S2414314621009512
_journal_volume 6
_journal_year 2021
_chemical_absolute_configuration ad
_chemical_formula_iupac 'C16 H20 O4'
_chemical_formula_moiety 'C16 H20 O4'
_chemical_formula_sum 'C16 H20 O4'
_chemical_formula_weight 276.32
_chemical_melting_point_gt 353
_chemical_melting_point_lt 356
_chemical_name_systematic
;
(2<i>R</i>,4<i>S</i>,5<i>S</i>)-5-Methoxy-4-methyl-3-oxohept-6-en-2-yl benzoate
;
_space_group_crystal_system orthorhombic
_space_group_IT_number 19
_space_group_name_Hall 'P 2ac 2ab'
_space_group_name_H-M_alt 'P 21 21 21'
_atom_sites_solution_hydrogens geom
_atom_sites_solution_primary dual
_audit_creation_method SHELXL-2018/3
_cell_angle_alpha 90
_cell_angle_beta 90
_cell_angle_gamma 90
_cell_formula_units_Z 4
_cell_length_a 8.1297(4)
_cell_length_b 11.8232(6)
_cell_length_c 15.7213(9)
_cell_measurement_reflns_used 9807
_cell_measurement_temperature 100(2)
_cell_measurement_theta_max 74.57
_cell_measurement_theta_min 6.13
_cell_volume 1511.12(14)
_computing_cell_refinement
;
SAINT (Bruker, 2016)
;
_computing_data_collection
;
APEX3 (Bruker, 2016)
;
_computing_data_reduction
;
SAINT (Bruker, 2016)
;
_computing_molecular_graphics
;
XP (Sheldrick, 2008)
;
_computing_publication_material
;
<i>OLEX2</i> (Dolomanov <i>et al.</i>,  2009)
;
_computing_structure_refinement
;
<i>SHELXL2018/3</i> (Sheldrick, 2015b)
;
_computing_structure_solution
;
<i>SHELXT2014/5</i> (Sheldrick, 2015a)
;
_diffrn_ambient_temperature 100(2)
_diffrn_measured_fraction_theta_full 0.995
_diffrn_measured_fraction_theta_max 0.994
_diffrn_measurement_device_type 'Bruker APEXII CCD'
_diffrn_measurement_method '\f and \w scans'
_diffrn_radiation_type CuK\a
_diffrn_radiation_wavelength 1.54178
_diffrn_reflns_av_R_equivalents 0.0266
_diffrn_reflns_av_unetI/netI 0.0129
_diffrn_reflns_limit_h_max 10
_diffrn_reflns_limit_h_min -10
_diffrn_reflns_limit_k_max 14
_diffrn_reflns_limit_k_min -14
_diffrn_reflns_limit_l_max 19
_diffrn_reflns_limit_l_min -18
_diffrn_reflns_number 28627
_diffrn_reflns_theta_full 67.679
_diffrn_reflns_theta_max 74.530
_diffrn_reflns_theta_min 4.680
_exptl_absorpt_coefficient_mu 0.706
_exptl_absorpt_correction_T_max 0.7538
_exptl_absorpt_correction_T_min 0.7002
_exptl_absorpt_correction_type multi-scan
_exptl_absorpt_process_details
;
(SADABS;Bruker, 2016)
;
_exptl_crystal_colour colourless
_exptl_crystal_density_diffrn 1.215
_exptl_crystal_description block
_exptl_crystal_F_000 592
_exptl_crystal_size_max 0.12
_exptl_crystal_size_mid 0.10
_exptl_crystal_size_min 0.06
_refine_diff_density_max 0.184
_refine_diff_density_min -0.123
_refine_ls_abs_structure_details
;
Flack <i>x</i> determined using 1293 quotients
[(<i>I</i>^+^)-(<i>I</i>^-^)]/[(<i>I</i>^+^)+(<i>I</i>^-^)]
(Parsons <i>et al.</i>,  2013)
;
_refine_ls_abs_structure_Flack 0.03(2)
_refine_ls_extinction_method none
_refine_ls_goodness_of_fit_ref 1.066
_refine_ls_hydrogen_treatment constr
_refine_ls_matrix_type full
_refine_ls_number_parameters 184
_refine_ls_number_reflns 3078
_refine_ls_number_restraints 0
_refine_ls_restrained_S_all 1.066
_refine_ls_R_factor_all 0.0234
_refine_ls_R_factor_gt 0.0233
_refine_ls_shift/su_max 0.000
_refine_ls_shift/su_mean 0.000
_refine_ls_structure_factor_coef Fsqd
_refine_ls_weighting_details 'w=1/[\s^2^(Fo^2^)+(0.0308P)^2^+0.2127P] where P=(Fo^2^+2Fc^2^)/3'
_refine_ls_weighting_scheme calc
_refine_ls_wR_factor_gt 0.0601
_refine_ls_wR_factor_ref 0.0601
_reflns_number_gt 3054
_reflns_number_total 3078
_reflns_threshold_expression 'I > 2\s(I)'
_cod_data_source_file hb4390sup1.cif
_cod_data_source_block I
_cod_database_code 1564689
_shelx_space_group_comment
;
The symmetry employed for this shelxl refinement is uniquely defined
by the following loop, which should always be used as a source of
symmetry information in preference to the above space-group names.
They are only intended as comments.
;

loop_
_space_group_symop_operation_xyz
'x, y, z'
'-x+1/2, -y, z+1/2'
'-x, y+1/2, -z+1/2'
'x+1/2, -y+1/2, -z'

loop_
_atom_site_type_symbol
_atom_site_label
_atom_site_fract_x
_atom_site_fract_y
_atom_site_fract_z
_atom_site_U_iso_or_equiv
_atom_site_adp_type
_atom_site_calc_flag
_atom_site_occupancy
_atom_site_disorder_assembly
_atom_site_disorder_group
C C1 0.09507(18) 0.29265(12) 0.39623(10) 0.0306(3) Uani d 1 . .
H H1A 0.080921 0.309404 0.337584 0.037 Uiso calc 1 . .
H H1B 0.010147 0.255322 0.426807 0.037 Uiso calc 1 . .
O O1 0.52090(11) 0.31350(8) 0.40027(6) 0.0257(2) Uani d 1 . .
C C2 0.23199(17) 0.32109(12) 0.43502(9) 0.0260(3) Uani d 1 . .
H H2A 0.241816 0.302998 0.493680 0.031 Uiso calc 1 . .
O O2 0.57315(12) 0.55222(8) 0.31396(6) 0.0257(2) Uani d 1 . .
C C3 0.37402(15) 0.38013(10) 0.39331(8) 0.0210(3) Uani d 1 . .
H H3A 0.348192 0.392678 0.331840 0.025 Uiso calc 1 . .
O O3 0.79670(11) 0.67523(7) 0.40634(6) 0.02254(19) Uani d 1 . .
C C4 0.41493(15) 0.49330(10) 0.43492(8) 0.0200(2) Uani d 1 . .
H H4A 0.442788 0.480340 0.496105 0.024 Uiso calc 1 . .
O O4 0.58296(11) 0.79534(7) 0.39300(6) 0.0255(2) Uani d 1 . .
C C5 0.56184(15) 0.54690(10) 0.39052(8) 0.0195(2) Uani d 1 . .
C C6 0.69017(16) 0.59668(11) 0.45003(8) 0.0214(3) Uani d 1 . .
H H6A 0.633436 0.636762 0.497741 0.026 Uiso calc 1 . .
C C7 0.5209(2) 0.22018(12) 0.34321(10) 0.0346(3) Uani d 1 . .
H H7A 0.624899 0.178862 0.348492 0.052 Uiso calc 1 . .
H H7B 0.508591 0.247754 0.284770 0.052 Uiso calc 1 . .
H H7C 0.429206 0.169617 0.357046 0.052 Uiso calc 1 . .
C C8 0.27180(16) 0.57771(12) 0.42921(10) 0.0279(3) Uani d 1 . .
H H8A 0.180721 0.551481 0.464968 0.042 Uiso calc 1 . .
H H8B 0.234674 0.583387 0.370058 0.042 Uiso calc 1 . .
H H8C 0.308649 0.652131 0.448962 0.042 Uiso calc 1 . .
C C9 0.80093(17) 0.50522(12) 0.48637(10) 0.0298(3) Uani d 1 . .
H H9A 0.733683 0.448423 0.515567 0.045 Uiso calc 1 . .
H H9B 0.878182 0.539103 0.526875 0.045 Uiso calc 1 . .
H H9C 0.862385 0.469110 0.440132 0.045 Uiso calc 1 . .
C C10 0.72720(16) 0.77408(10) 0.38331(7) 0.0204(3) Uani d 1 . .
C C11 0.85150(16) 0.85390(10) 0.34781(8) 0.0206(3) Uani d 1 . .
C C12 0.79937(18) 0.96224(11) 0.32518(8) 0.0237(3) Uani d 1 . .
H H12A 0.686828 0.982661 0.330513 0.028 Uiso calc 1 . .
C C13 0.91308(19) 1.04000(11) 0.29482(9) 0.0286(3) Uani d 1 . .
H H13A 0.878073 1.114116 0.280093 0.034 Uiso calc 1 . .
C C14 1.07716(19) 1.01054(12) 0.28578(9) 0.0303(3) Uani d 1 . .
H H14A 1.153904 1.064064 0.264420 0.036 Uiso calc 1 . .
C C15 1.12937(17) 0.90223(13) 0.30810(9) 0.0294(3) Uani d 1 . .
H H15A 1.241701 0.881748 0.301761 0.035 Uiso calc 1 . .
C C16 1.01703(17) 0.82427(11) 0.33962(8) 0.0243(3) Uani d 1 . .
H H16A 1.052798 0.750788 0.355613 0.029 Uiso calc 1 . .

loop_
_atom_site_aniso_label
_atom_site_aniso_U_11
_atom_site_aniso_U_22
_atom_site_aniso_U_33
_atom_site_aniso_U_12
_atom_site_aniso_U_13
_atom_site_aniso_U_23
C1 0.0290(7) 0.0303(7) 0.0325(7) -0.0065(6) 0.0030(6) 0.0020(6)
O1 0.0265(4) 0.0206(4) 0.0298(5) 0.0050(4) -0.0010(4) -0.0022(4)
C2 0.0284(7) 0.0248(6) 0.0249(6) -0.0012(5) 0.0023(5) 0.0032(5)
O2 0.0317(5) 0.0244(4) 0.0211(4) -0.0027(4) 0.0034(4) -0.0001(3)
C3 0.0220(6) 0.0199(6) 0.0210(6) 0.0009(5) 0.0000(5) 0.0011(5)
O3 0.0210(4) 0.0178(4) 0.0289(5) -0.0008(4) 0.0021(4) 0.0021(4)
C4 0.0197(5) 0.0207(6) 0.0197(5) 0.0004(5) 0.0012(5) -0.0017(5)
O4 0.0226(4) 0.0211(4) 0.0326(5) 0.0007(4) 0.0033(4) -0.0017(4)
C5 0.0215(6) 0.0146(5) 0.0224(6) 0.0040(5) 0.0012(5) 0.0001(5)
C6 0.0210(6) 0.0199(6) 0.0234(6) -0.0018(5) 0.0013(5) 0.0028(5)
C7 0.0377(8) 0.0236(6) 0.0426(8) 0.0051(6) 0.0039(7) -0.0090(6)
C8 0.0234(6) 0.0264(7) 0.0339(7) 0.0053(5) 0.0006(6) -0.0059(5)
C9 0.0233(6) 0.0279(7) 0.0382(7) -0.0005(6) -0.0036(6) 0.0095(6)
C10 0.0244(6) 0.0174(5) 0.0196(6) -0.0006(5) -0.0008(5) -0.0030(5)
C11 0.0245(6) 0.0192(6) 0.0180(6) -0.0020(5) 0.0002(5) -0.0034(5)
C12 0.0277(7) 0.0209(6) 0.0226(6) 0.0005(5) 0.0004(5) -0.0015(5)
C13 0.0389(7) 0.0214(6) 0.0256(6) -0.0034(6) 0.0022(6) 0.0009(5)
C14 0.0354(7) 0.0296(7) 0.0260(6) -0.0119(6) 0.0064(6) -0.0015(5)
C15 0.0252(7) 0.0340(7) 0.0291(7) -0.0038(6) 0.0038(5) -0.0049(6)
C16 0.0257(6) 0.0236(6) 0.0235(6) -0.0003(5) 0.0003(5) -0.0026(5)

loop_
_atom_type_symbol
_atom_type_description
_atom_type_scat_dispersion_real
_atom_type_scat_dispersion_imag
_atom_type_scat_source
C C 0.0181 0.0091 'International Tables Vol C Tables 4.2.6.8 and 6.1.1.4'
H H 0.0000 0.0000 'International Tables Vol C Tables 4.2.6.8 and 6.1.1.4'
O O 0.0492 0.0322 'International Tables Vol C Tables 4.2.6.8 and 6.1.1.4'

loop_
_geom_angle_atom_site_label_1
_geom_angle_atom_site_label_2
_geom_angle_atom_site_label_3
_geom_angle_site_symmetry_1
_geom_angle_site_symmetry_3
_geom_angle
_geom_angle_publ_flag
C2 C1 H1A . . 120.0 ?
C2 C1 H1B . . 120.0 ?
H1A C1 H1B . . 120.0 ?
C7 O1 C3 . . 112.20(11) ?
C1 C2 C3 . . 124.65(12) ?
C1 C2 H2A . . 117.7 ?
C3 C2 H2A . . 117.7 ?
O1 C3 C2 . . 110.60(10) ?
O1 C3 C4 . . 105.50(10) ?
C2 C3 C4 . . 112.85(10) ?
O1 C3 H3A . . 109.3 ?
C2 C3 H3A . . 109.3 ?
C4 C3 H3A . . 109.3 ?
C10 O3 C6 . . 115.73(10) ?
C5 C4 C3 . . 109.85(10) ?
C5 C4 C8 . . 107.29(10) ?
C3 C4 C8 . . 112.31(10) ?
C5 C4 H4A . . 109.1 ?
C3 C4 H4A . . 109.1 ?
C8 C4 H4A . . 109.1 ?
O2 C5 C6 . . 122.72(12) ?
O2 C5 C4 . . 122.56(12) ?
C6 C5 C4 . . 114.69(10) ?
O3 C6 C9 . . 106.34(10) ?
O3 C6 C5 . . 111.60(10) ?
C9 C6 C5 . . 111.27(11) ?
O3 C6 H6A . . 109.2 ?
C9 C6 H6A . . 109.2 ?
C5 C6 H6A . . 109.2 ?
O1 C7 H7A . . 109.5 ?
O1 C7 H7B . . 109.5 ?
H7A C7 H7B . . 109.5 ?
O1 C7 H7C . . 109.5 ?
H7A C7 H7C . . 109.5 ?
H7B C7 H7C . . 109.5 ?
C4 C8 H8A . . 109.5 ?
C4 C8 H8B . . 109.5 ?
H8A C8 H8B . . 109.5 ?
C4 C8 H8C . . 109.5 ?
H8A C8 H8C . . 109.5 ?
H8B C8 H8C . . 109.5 ?
C6 C9 H9A . . 109.5 ?
C6 C9 H9B . . 109.5 ?
H9A C9 H9B . . 109.5 ?
C6 C9 H9C . . 109.5 ?
H9A C9 H9C . . 109.5 ?
H9B C9 H9C . . 109.5 ?
O4 C10 O3 . . 123.58(12) ?
O4 C10 C11 . . 124.96(12) ?
O3 C10 C11 . . 111.42(11) ?
C12 C11 C16 . . 119.97(12) ?
C12 C11 C10 . . 118.07(12) ?
C16 C11 C10 . . 121.92(12) ?
C13 C12 C11 . . 119.56(13) ?
C13 C12 H12A . . 120.2 ?
C11 C12 H12A . . 120.2 ?
C14 C13 C12 . . 120.64(13) ?
C14 C13 H13A . . 119.7 ?
C12 C13 H13A . . 119.7 ?
C13 C14 C15 . . 119.88(13) ?
C13 C14 H14A . . 120.1 ?
C15 C14 H14A . . 120.1 ?
C16 C15 C14 . . 119.95(13) ?
C16 C15 H15A . . 120.0 ?
C14 C15 H15A . . 120.0 ?
C15 C16 C11 . . 120.00(13) ?
C15 C16 H16A . . 120.0 ?
C11 C16 H16A . . 120.0 ?

loop_
_geom_bond_atom_site_label_1
_geom_bond_atom_site_label_2
_geom_bond_site_symmetry_2
_geom_bond_distance
_geom_bond_publ_flag
C1 C2 . 1.313(2) ?
C1 H1A . 0.9500 ?
C1 H1B . 0.9500 ?
O1 C7 . 1.4220(17) ?
O1 C3 . 1.4347(15) ?
C2 C3 . 1.5001(18) ?
C2 H2A . 0.9500 ?
O2 C5 . 1.2087(16) ?
C3 C4 . 1.5261(17) ?
C3 H3A . 1.0000 ?
O3 C10 . 1.3477(15) ?
O3 C6 . 1.4438(15) ?
C4 C5 . 1.5215(17) ?
C4 C8 . 1.5357(17) ?
C4 H4A . 1.0000 ?
O4 C10 . 1.2089(16) ?
C5 C6 . 1.5199(17) ?
C6 C9 . 1.5188(18) ?
C6 H6A . 1.0000 ?
C7 H7A . 0.9800 ?
C7 H7B . 0.9800 ?
C7 H7C . 0.9800 ?
C8 H8A . 0.9800 ?
C8 H8B . 0.9800 ?
C8 H8C . 0.9800 ?
C9 H9A . 0.9800 ?
C9 H9B . 0.9800 ?
C9 H9C . 0.9800 ?
C10 C11 . 1.4911(18) ?
C11 C12 . 1.3953(18) ?
C11 C16 . 1.3965(19) ?
C12 C13 . 1.3883(19) ?
C12 H12A . 0.9500 ?
C13 C14 . 1.386(2) ?
C13 H13A . 0.9500 ?
C14 C15 . 1.394(2) ?
C14 H14A . 0.9500 ?
C15 C16 . 1.389(2) ?
C15 H15A . 0.9500 ?
C16 H16A . 0.9500 ?

loop_
_geom_hbond_atom_site_label_D
_geom_hbond_atom_site_label_H
_geom_hbond_atom_site_label_A
_geom_hbond_site_symmetry_A
_geom_hbond_distance_DH
_geom_hbond_distance_HA
_geom_hbond_distance_DA
_geom_hbond_angle_DHA
C14 H14A O2 3_755 0.95 2.54 3.2838(18) 135

loop_
_geom_torsion_atom_site_label_1
_geom_torsion_atom_site_label_2
_geom_torsion_atom_site_label_3
_geom_torsion_atom_site_label_4
_geom_torsion_site_symmetry_1
_geom_torsion_site_symmetry_2
_geom_torsion_site_symmetry_3
_geom_torsion_site_symmetry_4
_geom_torsion
_geom_torsion_publ_flag
C7 O1 C3 C2 . . . . 75.42(14) ?
C7 O1 C3 C4 . . . . -162.25(11) ?
C1 C2 C3 O1 . . . . -121.33(15) ?
C1 C2 C3 C4 . . . . 120.75(15) ?
O1 C3 C4 C5 . . . . 58.00(12) ?
C2 C3 C4 C5 . . . . 178.86(10) ?
O1 C3 C4 C8 . . . . 177.32(10) ?
C2 C3 C4 C8 . . . . -61.81(14) ?
C3 C4 C5 O2 . . . . 46.33(16) ?
C8 C4 C5 O2 . . . . -76.02(15) ?
C3 C4 C5 C6 . . . . -135.66(10) ?
C8 C4 C5 C6 . . . . 101.99(12) ?
C10 O3 C6 C9 . . . . -167.80(11) ?
C10 O3 C6 C5 . . . . 70.68(13) ?
O2 C5 C6 O3 . . . . 16.05(17) ?
C4 C5 C6 O3 . . . . -161.96(10) ?
O2 C5 C6 C9 . . . . -102.56(14) ?
C4 C5 C6 C9 . . . . 79.43(13) ?
C6 O3 C10 O4 . . . . -4.44(17) ?
C6 O3 C10 C11 . . . . 173.50(10) ?
O4 C10 C11 C12 . . . . 1.17(19) ?
O3 C10 C11 C12 . . . . -176.74(11) ?
O4 C10 C11 C16 . . . . 178.96(13) ?
O3 C10 C11 C16 . . . . 1.06(16) ?
C16 C11 C12 C13 . . . . -0.16(19) ?
C10 C11 C12 C13 . . . . 177.67(11) ?
C11 C12 C13 C14 . . . . 0.8(2) ?
C12 C13 C14 C15 . . . . -0.6(2) ?
C13 C14 C15 C16 . . . . -0.2(2) ?
C14 C15 C16 C11 . . . . 0.9(2) ?
C12 C11 C16 C15 . . . . -0.70(19) ?
C10 C11 C16 C15 . . . . -178.45(12) ?

_cod_database_fobs_code 1564689
